data_2021406
loop_
_publ_author_name
'Aree, Thammarat'

_publ_section_title
;
 Inclusion complex of \b-cyclodextrin with coffee chlorogenic acid: new
 insights from a combined crystallographic and theoretical study
;
_journal_coeditor_code UK3164
_journal_issue 1
_journal_name_full 'Acta Crystallographica Section C'
_journal_page_first 15
_journal_page_last 21
_journal_paper_doi 10.1107/S2053229618016741
_journal_volume 75
_journal_year 2019
_chemical_absolute_configuration rm
_chemical_formula_iupac '2C42 H70 O35, 2C16 H18 O9, 17H2 O1'
_chemical_formula_moiety '2(C42 H70 O35), 2(C16 H18 O9), 8.6(O), 8.4(H2 O)'
_chemical_formula_sum 'C116 H192.8 O105'
_chemical_formula_weight 3267.51
_chemical_name_common 'beta-cyclodextrin--chlorogenic acid'
_chemical_name_systematic
;
\b-Cyclodextrin--chlorogenic acid--water (2/2/17)
;
_space_group_crystal_system orthorhombic
_space_group_IT_number 20
_space_group_name_Hall 'C 2c 2'
_space_group_name_H-M_alt 'C 2 2 21'
_symmetry_space_group_name_Hall 'C 2c 2'
_symmetry_space_group_name_H-M 'C 2 2 21'
_atom_sites_solution_hydrogens mixed
_audit_creation_method SHELXL-2014/7
_cell_angle_alpha 90
_cell_angle_beta 90
_cell_angle_gamma 90
_cell_formula_units_Z 4
_cell_length_a 19.0698(3)
_cell_length_b 24.1017(5)
_cell_length_c 31.0577(4)
_cell_measurement_reflns_used 7058
_cell_measurement_temperature 100(2)
_cell_measurement_theta_max 21.55
_cell_measurement_theta_min 2.39
_cell_volume 14274.6(4)
_computing_cell_refinement
;
SAINT (Bruker, 2008)
;
_computing_data_collection
;
APEX2 (Bruker, 2014)
;
_computing_data_reduction
;
SAINT (Bruker, 2008)
;
_computing_molecular_graphics
;
Mercury (Macrae <i>et al.</i>,  2008)
;
_computing_publication_material
;
XPREP (Bruker, 2008) and SHELXTL  (Bruker, 2014)
;
_computing_structure_refinement
;
XLMP in SHELXL2014 (Sheldrick, 2015)
;
_computing_structure_solution
;
XT in SHELXL2014 (Sheldrick, 2015)
;
_diffrn_ambient_temperature 100(2)
_diffrn_measured_fraction_theta_full 0.999
_diffrn_measured_fraction_theta_max 0.987
_diffrn_measurement_device_type 'Bruker APEXII KappaCCD'
_diffrn_measurement_method '\w--\f scan'
_diffrn_radiation_type MoK\a
_diffrn_radiation_wavelength 0.71073
_diffrn_reflns_av_R_equivalents 0.0763
_diffrn_reflns_av_unetI/netI 0.1029
_diffrn_reflns_limit_h_max 25
_diffrn_reflns_limit_h_min -27
_diffrn_reflns_limit_k_max 34
_diffrn_reflns_limit_k_min -34
_diffrn_reflns_limit_l_max 44
_diffrn_reflns_limit_l_min -43
_diffrn_reflns_number 67302
_diffrn_reflns_theta_full 25.242
_diffrn_reflns_theta_max 30.757
_diffrn_reflns_theta_min 1.690
_diffrn_source 'sealed X-ray tube'
_exptl_absorpt_coefficient_mu 0.136
_exptl_absorpt_correction_T_max 0.7461
_exptl_absorpt_correction_T_min 0.6689
_exptl_absorpt_correction_type multi-scan
_exptl_absorpt_process_details
;
(SADABS; Bruker, 2014)
;
_exptl_crystal_colour colorless
_exptl_crystal_density_diffrn 1.520
_exptl_crystal_description plate
_exptl_crystal_F_000 6915
_exptl_crystal_size_max 0.260
_exptl_crystal_size_mid 0.140
_exptl_crystal_size_min 0.060
_refine_diff_density_max 0.827
_refine_diff_density_min -0.750
_refine_ls_abs_structure_details
;
Flack <i>x</i> determined using 4198 quotients [(I+)-(I-)]/[(I+)+(I-)]
(Parsons <i>et al.</i>,  2013)
;
_refine_ls_abs_structure_Flack 0.1(5)
_refine_ls_extinction_method none
_refine_ls_goodness_of_fit_ref 1.010
_refine_ls_hydrogen_treatment constr
_refine_ls_matrix_type full
_refine_ls_number_parameters 1049
_refine_ls_number_reflns 21982
_refine_ls_number_restraints 29
_refine_ls_restrained_S_all 1.015
_refine_ls_R_factor_all 0.1279
_refine_ls_R_factor_gt 0.0693
_refine_ls_shift/su_max 0.001
_refine_ls_shift/su_mean 0.000
_refine_ls_structure_factor_coef Fsqd
_refine_ls_weighting_details 'w=1/[\s^2^(Fo^2^)+(0.0976P)^2^] where P=(Fo^2^+2Fc^2^)/3'
_refine_ls_weighting_scheme calc
_refine_ls_wR_factor_gt 0.1615
_refine_ls_wR_factor_ref 0.1956
_reflns_number_gt 13217
_reflns_number_total 21982
_reflns_threshold_expression 'I > 2\s(I)'
_cod_data_source_file uk3164sup1.cif
_cod_data_source_block I
_cod_depositor_comments 'Adding full bibliography for 2021406.cif.'
_cod_original_formula_sum 'C116 H192.80 O105'
_cod_database_code 2021406
_cod_database_fobs_code 2021406
_shelx_space_group_comment
;
The symmetry employed for this shelxl refinement is uniquely defined
by the following loop, which should always be used as a source of
symmetry information in preference to the above space-group names.
They are only intended as comments.
;
_shelx_estimated_absorpt_t_min 0.965
_shelx_estimated_absorpt_t_max 0.992

loop_
_space_group_symop_operation_xyz
'x, y, z'
'-x, -y, z+1/2'
'-x, y, -z+1/2'
'x, -y, -z'
'x+1/2, y+1/2, z'
'-x+1/2, -y+1/2, z+1/2'
'-x+1/2, y+1/2, -z+1/2'
'x+1/2, -y+1/2, -z'

loop_
_atom_site_type_symbol
_atom_site_label
_atom_site_fract_x
_atom_site_fract_y
_atom_site_fract_z
_atom_site_U_iso_or_equiv
_atom_site_adp_type
_atom_site_calc_flag
_atom_site_occupancy
_atom_site_disorder_assembly
_atom_site_disorder_group
C C11 0.1627(2) 0.2090(2) 0.35291(15) 0.0217(10) Uani d 1 . .
H H11 0.1243 0.1811 0.3564 0.026 Uiso calc 1 . .
C C21 0.1492(3) 0.2435(2) 0.31234(15) 0.0242(10) Uani d 1 . .
H H21 0.1037 0.2635 0.3163 0.029 Uiso calc 1 . .
C C31 0.2069(3) 0.2867(2) 0.30777(14) 0.0214(10) Uani d 1 . .
H H31 0.2532 0.2678 0.3042 0.026 Uiso calc 1 . .
C C41 0.2080(2) 0.32195(19) 0.34786(14) 0.0193(9) Uani d 1 . .
H H41 0.1628 0.3428 0.3501 0.023 Uiso calc 1 . .
C C51 0.2179(3) 0.2867(2) 0.38794(14) 0.0203(9) Uani d 1 . .
H H51 0.2653 0.2691 0.3870 0.024 Uiso calc 1 . .
C C61 0.2107(3) 0.3198(2) 0.42985(15) 0.0268(11) Uani d 1 . .
H H611 0.2128 0.2939 0.4546 0.032 Uiso calc 1 . .
H H621 0.2507 0.3458 0.4323 0.032 Uiso calc 1 . .
O O21 0.1434(2) 0.21001(17) 0.27506(12) 0.0320(9) Uani d 1 . .
H H21O 0.1753 0.1860 0.2751 0.048 Uiso calc 1 . .
O O31 0.1934(2) 0.32133(15) 0.27093(11) 0.0262(8) Uani d 1 . .
H H31O 0.2242 0.3462 0.2694 0.039 Uiso calc 1 . .
O O41 0.26395(17) 0.36017(13) 0.34431(10) 0.0202(7) Uani d 1 . .
O O51 0.16530(18) 0.24372(14) 0.38994(10) 0.0227(7) Uani d 1 . .
O O61 0.1474(2) 0.35014(15) 0.43183(12) 0.0296(8) Uani d 1 . .
H H61O 0.1158 0.3301 0.4425 0.044 Uiso calc 1 . .
C C12 0.2494(3) 0.41727(19) 0.34909(14) 0.0196(9) Uani d 1 . .
H H12 0.1975 0.4228 0.3470 0.024 Uiso calc 1 . .
C C22 0.2844(3) 0.4483(2) 0.31191(14) 0.0192(9) Uani d 1 . .
H H22 0.2733 0.4887 0.3147 0.023 Uiso calc 1 . .
C C32 0.3620(2) 0.4411(2) 0.31502(14) 0.0196(9) Uani d 1 . .
H H32 0.3741 0.4009 0.3118 0.024 Uiso calc 1 . .
C C42 0.3857(2) 0.4614(2) 0.35872(14) 0.0202(9) Uani d 1 . .
H H42 0.3781 0.5024 0.3609 0.024 Uiso calc 1 . .
C C52 0.3467(2) 0.4322(2) 0.39503(14) 0.0205(9) Uani d 1 . .
H H52 0.3594 0.3920 0.3950 0.025 Uiso calc 1 . .
C C62 0.3622(3) 0.4567(2) 0.43919(15) 0.0263(11) Uani d 1 . .
H H612 0.3322 0.4383 0.4610 0.032 Uiso calc 1 . .
H H622 0.4117 0.4493 0.4468 0.032 Uiso calc 1 . .
O O22 0.25744(18) 0.42883(15) 0.27168(10) 0.0243(7) Uani d 1 . .
H H22O 0.2226 0.4481 0.2645 0.036 Uiso calc 1 . .
O O32 0.39369(19) 0.47216(15) 0.28092(10) 0.0261(8) Uani d 1 . .
H H32O 0.3738 0.5031 0.2787 0.039 Uiso calc 1 . .
O O42 0.45879(17) 0.44934(14) 0.36330(10) 0.0207(7) Uani d 1 . .
O O52 0.27248(17) 0.43788(14) 0.38885(10) 0.0210(7) Uani d 1 . .
O O62 0.3498(2) 0.51476(15) 0.44016(11) 0.0322(9) Uani d 1 . .
H H62O 0.3429 0.5263 0.4150 0.048 Uiso calc 1 . .
C C13 0.5037(3) 0.4936(2) 0.37491(15) 0.0219(10) Uani d 1 . .
H H13 0.4755 0.5283 0.3782 0.026 Uiso calc 1 . .
C C23 0.5572(3) 0.5015(2) 0.33881(15) 0.0249(10) Uani d 1 . .
H H23 0.5896 0.5327 0.3461 0.030 Uiso calc 1 . .
C C33 0.5986(3) 0.4484(2) 0.33407(14) 0.0215(10) Uani d 1 . .
H H33 0.5662 0.4171 0.3266 0.026 Uiso calc 1 . .
C C43 0.6343(3) 0.4366(2) 0.37675(14) 0.0187(9) Uani d 1 . .
H H43 0.6685 0.4669 0.3831 0.022 Uiso calc 1 . .
C C53 0.5810(2) 0.4330(2) 0.41345(15) 0.0206(9) Uani d 1 . .
H H53 0.5507 0.3995 0.4092 0.025 Uiso calc 1 . .
C C63 0.6149(3) 0.4302(2) 0.45707(15) 0.0227(10) Uani d 1 . .
H H613 0.5785 0.4329 0.4796 0.027 Uiso calc 1 . .
H H623 0.6390 0.3940 0.4604 0.027 Uiso calc 1 . .
O O23 0.5217(2) 0.51315(18) 0.29953(12) 0.0352(10) Uani d 1 . .
H H23O 0.5442 0.5372 0.2856 0.053 Uiso calc 1 . .
O O33 0.65148(18) 0.45321(17) 0.30220(10) 0.0285(8) Uani d 1 . .
H H33O 0.6328 0.4563 0.2778 0.043 Uiso calc 1 . .
O O43 0.67102(18) 0.38508(14) 0.37340(10) 0.0208(7) Uani d 1 . .
O O53 0.53795(18) 0.48162(14) 0.41414(11) 0.0237(7) Uani d 1 . .
O O63 0.66423(19) 0.47378(15) 0.46248(11) 0.0243(7) Uani d 1 . .
H H63O 0.7045 0.4622 0.4563 0.036 Uiso calc 1 . .
C C14 0.7413(3) 0.38445(19) 0.38642(14) 0.0207(10) Uani d 1 . .
H H14 0.7562 0.4235 0.3921 0.025 Uiso calc 1 . .
C C24 0.7863(3) 0.3614(2) 0.35030(16) 0.0230(10) Uani d 1 . .
H H24 0.8364 0.3638 0.3595 0.028 Uiso calc 1 . .
C C34 0.7692(3) 0.3006(2) 0.34259(14) 0.0227(10) Uani d 1 . .
H H34 0.7196 0.2973 0.3325 0.027 Uiso calc 1 . .
C C44 0.7776(3) 0.26940(19) 0.38441(15) 0.0211(10) Uani d 1 . .
H H44 0.8281 0.2688 0.3930 0.025 Uiso calc 1 . .
C C54 0.7341(3) 0.2952(2) 0.42005(15) 0.0211(9) Uani d 1 . .
H H54 0.6834 0.2916 0.4123 0.025 Uiso calc 1 . .
C C64 0.7453(3) 0.2695(2) 0.46393(15) 0.0251(10) Uani d 1 . .
H H614 0.7174 0.2904 0.4854 0.030 Uiso calc 1 . .
H H624 0.7275 0.2310 0.4635 0.030 Uiso calc 1 . .
O O24 0.7783(2) 0.39404(15) 0.31218(11) 0.0256(7) Uani d 1 . .
H H24O 0.8169 0.3960 0.2993 0.038 Uiso calc 1 . .
O O34 0.8150(2) 0.27741(16) 0.31086(11) 0.0320(9) Uani d 1 . .
H H34O 0.8059 0.2913 0.2867 0.048 Uiso calc 1 . .
O O44 0.75330(18) 0.21389(14) 0.37741(11) 0.0234(7) Uani d 1 . .
O O54 0.75062(18) 0.35335(14) 0.42452(10) 0.0228(7) Uani d 1 . .
O O64 0.8157(2) 0.26889(17) 0.47719(11) 0.0318(9) Uani d 1 . .
H H64O 0.8303 0.3016 0.4797 0.048 Uiso calc 1 . .
C C15 0.7987(3) 0.1688(2) 0.38732(15) 0.0225(10) Uani d 1 . .
H H15 0.8470 0.1831 0.3934 0.027 Uiso calc 1 . .
C C25 0.8001(3) 0.1318(2) 0.34759(15) 0.0226(10) Uani d 1 . .
H H25 0.8301 0.0986 0.3536 0.027 Uiso calc 1 . .
C C35 0.7271(3) 0.1129(2) 0.33787(15) 0.0237(10) Uani d 1 . .
H H35 0.6974 0.1460 0.3311 0.028 Uiso calc 1 . .
C C45 0.6975(3) 0.0837(2) 0.37740(15) 0.0218(10) Uani d 1 . .
H H45 0.7224 0.0477 0.3820 0.026 Uiso calc 1 . .
C C55 0.7031(3) 0.1195(2) 0.41773(16) 0.0241(10) Uani d 1 . .
H H55 0.6716 0.1524 0.4143 0.029 Uiso calc 1 . .
C C65 0.6829(3) 0.0890(2) 0.45930(16) 0.0289(11) Uani d 1 . .
H H615 0.6966 0.1120 0.4843 0.035 Uiso calc 1 . .
H H625 0.6314 0.0843 0.4601 0.035 Uiso calc 1 . .
O O25 0.8294(2) 0.16176(16) 0.31217(11) 0.0305(8) Uani d 1 . .
H H25O 0.8485 0.1394 0.2950 0.046 Uiso calc 1 . .
O O35 0.7272(2) 0.07659(14) 0.30173(11) 0.0264(8) Uani d 1 . .
H H35O 0.6948 0.0532 0.3044 0.040 Uiso calc 1 . .
O O45 0.62530(18) 0.07361(14) 0.36713(11) 0.0224(7) Uani d 1 . .
O O55 0.77363(19) 0.13886(15) 0.42321(11) 0.0249(7) Uani d 1 . .
O O65 0.7154(2) 0.03594(16) 0.46284(12) 0.0354(9) Uani d 1 . .
H H65O 0.7504 0.0346 0.4464 0.053 Uiso calc 1 . .
C C16 0.5967(3) 0.0212(2) 0.37782(16) 0.0238(10) Uani d 1 . .
H H16 0.6357 -0.0036 0.3876 0.029 Uiso calc 1 . .
C C26 0.5633(3) -0.0042(2) 0.33764(15) 0.0229(10) Uani d 1 . .
H H26 0.5516 -0.0438 0.3439 0.027 Uiso calc 1 . .
C C36 0.4962(3) 0.02572(19) 0.32513(15) 0.0208(10) Uani d 1 . .
H H36 0.5080 0.0644 0.3159 0.025 Uiso calc 1 . .
C C46 0.4485(3) 0.0283(2) 0.36429(15) 0.0208(9) Uani d 1 . .
H H46 0.4361 -0.0101 0.3739 0.025 Uiso calc 1 . .
C C56 0.4872(3) 0.0588(2) 0.40027(15) 0.0232(10) Uani d 1 . .
H H56 0.5031 0.0958 0.3893 0.028 Uiso calc 1 . .
C C66 0.4472(3) 0.0670(2) 0.44190(15) 0.0256(10) Uani d 1 . .
H H616 0.4001 0.0821 0.4355 0.031 Uiso calc 1 . .
H H626 0.4412 0.0307 0.4565 0.031 Uiso calc 1 . .
O O26 0.61300(19) -0.00284(16) 0.30375(11) 0.0275(8) Uani d 1 . .
H H26O 0.6115 -0.0329 0.2900 0.041 Uiso calc 1 . .
O O36 0.4641(2) -0.00235(16) 0.29044(11) 0.0279(8) Uani d 1 . .
H H36O 0.4416 -0.0298 0.2998 0.042 Uiso calc 1 . .
O O46 0.38654(17) 0.05748(13) 0.35199(11) 0.0207(7) Uani d 1 . .
O O56 0.54778(19) 0.02612(14) 0.41145(11) 0.0245(7) Uani d 1 . .
O O66 0.48358(19) 0.10397(16) 0.46958(11) 0.0285(8) Uani d 1 . .
H H66O 0.4545 0.1226 0.4839 0.043 Uiso calc 1 . .
C C17 0.3222(3) 0.0291(2) 0.35555(16) 0.0235(10) Uani d 1 . .
H H17 0.3317 -0.0115 0.3584 0.028 Uiso calc 1 . .
C C27 0.2804(3) 0.0392(2) 0.31492(16) 0.0255(11) Uani d 1 . .
H H27 0.2347 0.0192 0.3175 0.031 Uiso calc 1 . .
C C37 0.2655(3) 0.1008(2) 0.31011(15) 0.0246(10) Uani d 1 . .
H H37 0.3107 0.1212 0.3062 0.030 Uiso calc 1 . .
C C47 0.2289(3) 0.12180(19) 0.35060(15) 0.0203(9) Uani d 1 . .
H H47 0.1799 0.1071 0.3516 0.024 Uiso calc 1 . .
C C57 0.2671(3) 0.1060(2) 0.39147(15) 0.0213(10) Uani d 1 . .
H H57 0.3117 0.1276 0.3933 0.026 Uiso calc 1 . .
C C67 0.2247(3) 0.1160(2) 0.43198(16) 0.0297(12) Uani d 1 . .
H H617 0.2508 0.1013 0.4570 0.036 Uiso calc 1 . .
H H627 0.2188 0.1564 0.4362 0.036 Uiso calc 1 . .
O O27 0.3168(2) 0.01828(15) 0.27777(12) 0.0298(8) Uani d 1 . .
H H27O 0.3559 0.0341 0.2756 0.045 Uiso calc 1 . .
O O37 0.2208(2) 0.11152(16) 0.27432(11) 0.0306(8) Uani d 1 . .
H H37O 0.1851 0.0911 0.2759 0.046 Uiso calc 1 . .
O O47 0.22734(18) 0.18113(13) 0.34719(10) 0.0210(7) Uani d 1 . .
O O57 0.28354(19) 0.04713(15) 0.39172(11) 0.0246(7) Uani d 1 . .
O O67 0.1575(2) 0.09052(17) 0.43024(13) 0.0366(10) Uani d 1 . .
H H67O 0.1597 0.0586 0.4411 0.055 Uiso calc 1 . .
C C1' 0.4041(3) 0.2235(3) 0.26958(17) 0.0360(14) Uani d 1 . .
C C2' 0.3958(4) 0.2769(3) 0.25393(19) 0.0464(17) Uani d 1 . .
H H2' 0.3864 0.3073 0.2726 0.056 Uiso calc 1 . .
C C3' 0.4018(4) 0.2839(3) 0.2110(2) 0.061(2) Uani d 1 . .
H H3B 0.3980 0.3210 0.2009 0.074 Uiso calc 0.516(7) A 1
O O1'A 0.4000(5) 0.3368(3) 0.1970(3) 0.0424(15) Uani d 0.484(7) A 2
H H1A 0.3593 0.3444 0.1885 0.064 Uiso calc 0.484(7) A 2
C C4' 0.4122(3) 0.2464(5) 0.18162(19) 0.059(2) Uani d 1 . .
O O2' 0.4164(2) 0.2607(3) 0.13860(13) 0.0591(15) Uani d 1 . .
H H2'O 0.4260 0.2324 0.1240 0.089 Uiso calc 1 . .
C C5' 0.4203(3) 0.1927(4) 0.1967(2) 0.061(3) Uani d 1 . .
H H5A 0.4292 0.1635 0.1769 0.073 Uiso calc 0.484(7) A 1
O O1'B 0.4445(4) 0.1650(3) 0.1620(2) 0.0424(15) Uani d 0.516(7) A 2
H H1B 0.4156 0.1403 0.1550 0.064 Uiso calc 0.516(7) A 2
C C6' 0.4159(3) 0.1809(3) 0.23952(19) 0.0455(17) Uani d 1 . .
H H6' 0.4207 0.1437 0.2491 0.055 Uiso calc 1 . .
C C7' 0.4063(3) 0.2112(3) 0.31520(17) 0.0318(12) Uani d 1 . .
H H7' 0.4054 0.1732 0.3232 0.038 Uiso calc 1 . .
C C8' 0.4096(3) 0.2487(2) 0.34733(16) 0.0274(11) Uani d 1 . .
H H8' 0.4063 0.2871 0.3407 0.033 Uiso calc 1 . .
C C9' 0.4182(3) 0.2313(2) 0.39233(17) 0.0265(11) Uani d 1 . .
O O3' 0.4099(2) 0.18526(16) 0.40688(12) 0.0323(9) Uani d 1 . .
C C1 0.4662(3) 0.3179(2) 0.53101(15) 0.0219(10) Uani d 1 . .
O O1 0.43341(18) 0.27424(14) 0.55525(11) 0.0235(7) Uani d 1 . .
H H1O 0.3953 0.2655 0.5435 0.035 Uiso calc 1 . .
C C2 0.5454(3) 0.3065(2) 0.53260(16) 0.0246(10) Uani d 1 . .
H H21E 0.5709 0.3380 0.5195 0.030 Uiso calc 1 . .
H H22E 0.5606 0.3031 0.5630 0.030 Uiso calc 1 . .
C C3 0.5630(3) 0.2533(2) 0.50839(15) 0.0246(10) Uani d 1 . .
H H3 0.6153 0.2508 0.5071 0.030 Uiso calc 1 . .
O O2 0.53901(19) 0.20479(15) 0.53014(12) 0.0283(8) Uani d 1 . .
H H2O 0.5019 0.2121 0.5436 0.042 Uiso calc 1 . .
C C4 0.5368(3) 0.2548(2) 0.46210(16) 0.0231(10) Uani d 1 . .
H H4 0.5604 0.2869 0.4477 0.028 Uiso calc 1 . .
O O3 0.55639(19) 0.20613(15) 0.43885(12) 0.0274(8) Uani d 1 . .
H H3O 0.5298 0.1798 0.4458 0.041 Uiso calc 1 . .
C C5 0.4591(3) 0.2659(2) 0.46057(15) 0.0213(10) Uani d 1 . .
H H5 0.4327 0.2336 0.4727 0.026 Uiso calc 1 . .
O O4 0.43831(18) 0.27572(14) 0.41637(10) 0.0235(7) Uani d 1 . .
C C6 0.4403(3) 0.3186(2) 0.48470(14) 0.0210(9) Uani d 1 . .
H H61 0.3887 0.3232 0.4846 0.025 Uiso calc 1 . .
H H62 0.4610 0.3508 0.4696 0.025 Uiso calc 1 . .
C C7 0.4518(3) 0.3732(2) 0.55358(16) 0.0276(11) Uani d 1 . .
O O5 0.4502(2) 0.37644(17) 0.59379(11) 0.0372(10) Uani d 1 . .
O O6 0.4394(2) 0.41420(16) 0.52895(12) 0.0397(10) Uani d 1 . .
H H6O 0.4309 0.4424 0.5439 0.060 Uiso calc 1 . .
O O1W 0.4676(10) 0.1675(8) 0.6085(5) 0.058(5) Uani d 0.3 B 1
O O2W 0.4589(4) 0.1155(4) 0.5953(2) 0.069(2) Uani d 0.7 C 2
O O3W 0.4881(6) 0.2853(5) 0.6420(3) 0.084(3) Uiso d 0.6 D 1
O O4W 0.4974(11) 0.3312(8) 0.6655(6) 0.098(6) Uiso d 0.4 E 2
O O5W 0.5036(15) 0.6305(12) 0.3003(9) 0.108(8) Uiso d 0.3 F 3
O O6W 0.5694(7) 0.6024(6) 0.2688(4) 0.077(3) Uiso d 0.5 G 4
O O7W 0.5988(8) 0.5909(6) 0.2353(5) 0.088(4) Uiso d 0.5 H 5
O O8W 0.8059(2) 0.46211(19) 0.46626(14) 0.0477(12) Uani d 1 . .
H H1W8 0.8162 0.4859 0.4423 0.072 Uiso d 1 . .
H H2W8 0.8474 0.4623 0.4834 0.072 Uiso d 1 . .
O O9W 0.8845(3) 0.3646(2) 0.47283(18) 0.0629(16) Uani d 1 . .
H H1W9 0.9223 0.3669 0.4525 0.094 Uiso d 1 . .
H H2W9 0.8461 0.3831 0.4591 0.094 Uiso d 1 . .
O O10A 0.5891(4) -0.1006(3) 0.2665(3) 0.0545(17) Uani d 0.8 I 1
O O10B 0.5982(16) -0.0939(10) 0.2388(9) 0.048(7) Uani d 0.2 J 2
O O11W 0.4755(5) 0.1366(4) 0.6866(3) 0.047(2) Uani d 0.5 . .
H H111 0.4765 0.1705 0.6712 0.071 Uiso d 0.5 . .
H H211 0.4332 0.1378 0.7035 0.071 Uiso d 0.5 . .
O O12W 0.4611(4) 0.2455(4) 0.7155(3) 0.090(3) Uani d 0.7 . .
H H112 0.4205 0.2362 0.6987 0.135 Uiso d 0.7 . .
H H212 0.4438 0.2626 0.7409 0.135 Uiso d 0.7 . .
O O13W 0.5658(3) 0.0650(2) 0.53389(16) 0.0619(15) Uani d 1 . .
H H113 0.5260 0.0686 0.5151 0.093 Uiso d 1 . .
H H213 0.5620 0.0281 0.5454 0.093 Uiso d 1 . .

loop_
_atom_site_aniso_label
_atom_site_aniso_U_11
_atom_site_aniso_U_22
_atom_site_aniso_U_33
_atom_site_aniso_U_12
_atom_site_aniso_U_13
_atom_site_aniso_U_23
C11 0.021(2) 0.021(2) 0.023(2) 0.0010(19) 0.002(2) 0.0001(19)
C21 0.022(2) 0.030(3) 0.021(2) 0.001(2) -0.004(2) -0.003(2)
C31 0.026(2) 0.022(2) 0.017(2) 0.0041(19) 0.0000(19) 0.0030(18)
C41 0.019(2) 0.022(2) 0.017(2) -0.0009(18) -0.0004(19) -0.0005(18)
C51 0.022(2) 0.020(2) 0.018(2) -0.0010(19) 0.0022(19) 0.0018(18)
C61 0.040(3) 0.023(3) 0.018(2) -0.008(2) 0.003(2) 0.0025(19)
O21 0.035(2) 0.033(2) 0.0285(19) 0.0062(17) -0.0050(17) -0.0100(16)
O31 0.039(2) 0.0207(18) 0.0194(16) 0.0000(16) -0.0032(16) 0.0005(14)
O41 0.0215(17) 0.0164(16) 0.0227(16) 0.0020(13) 0.0021(14) 0.0019(13)
O51 0.0271(18) 0.0211(17) 0.0199(15) -0.0041(14) 0.0058(14) -0.0024(14)
O61 0.034(2) 0.0221(18) 0.033(2) -0.0050(16) 0.0130(17) -0.0049(15)
C12 0.022(2) 0.019(2) 0.018(2) 0.0051(18) 0.0017(19) -0.0029(17)
C22 0.023(2) 0.020(2) 0.015(2) 0.0004(18) -0.0014(18) -0.0004(17)
C32 0.020(2) 0.022(2) 0.016(2) -0.0003(18) 0.0009(18) 0.0022(18)
C42 0.019(2) 0.023(2) 0.018(2) 0.0046(18) 0.0010(18) -0.0019(18)
C52 0.021(2) 0.024(2) 0.016(2) 0.0025(19) 0.0018(18) -0.0006(18)
C62 0.030(3) 0.034(3) 0.016(2) -0.003(2) 0.000(2) 0.001(2)
O22 0.0244(18) 0.0277(18) 0.0207(16) 0.0003(15) -0.0040(15) 0.0001(14)
O32 0.0298(19) 0.0299(19) 0.0186(16) -0.0026(16) 0.0022(15) 0.0036(14)
O42 0.0179(16) 0.0199(16) 0.0245(16) 0.0030(13) -0.0024(14) -0.0039(13)
O52 0.0204(16) 0.0264(18) 0.0161(15) 0.0014(14) 0.0006(14) -0.0027(13)
O62 0.049(2) 0.027(2) 0.0210(17) -0.0066(17) 0.0019(17) -0.0035(15)
C13 0.023(2) 0.020(2) 0.023(2) 0.0040(19) -0.001(2) -0.0017(19)
C23 0.024(2) 0.027(3) 0.023(2) -0.001(2) -0.003(2) 0.004(2)
C33 0.020(2) 0.028(3) 0.016(2) -0.0016(19) -0.0022(18) 0.0019(19)
C43 0.023(2) 0.018(2) 0.015(2) 0.0008(18) -0.0004(18) -0.0016(17)
C53 0.022(2) 0.020(2) 0.020(2) 0.0026(18) -0.0022(19) -0.0012(18)
C63 0.023(2) 0.026(2) 0.019(2) 0.002(2) 0.0015(19) -0.0007(19)
O23 0.027(2) 0.052(3) 0.0268(19) -0.0028(18) -0.0048(16) 0.0173(18)
O33 0.0239(18) 0.048(2) 0.0138(15) 0.0005(17) 0.0001(14) 0.0012(16)
O43 0.0249(18) 0.0182(16) 0.0194(15) -0.0014(13) -0.0025(14) -0.0024(13)
O53 0.0243(17) 0.0251(18) 0.0216(16) 0.0057(14) -0.0037(14) -0.0055(14)
O63 0.0238(18) 0.0307(19) 0.0184(16) -0.0001(15) 0.0000(15) -0.0031(14)
C14 0.028(3) 0.017(2) 0.017(2) -0.0011(19) -0.0015(19) 0.0013(17)
C24 0.024(2) 0.021(2) 0.024(2) 0.0015(19) 0.001(2) 0.0018(19)
C34 0.030(3) 0.023(2) 0.015(2) 0.002(2) -0.004(2) -0.0009(17)
C44 0.025(2) 0.018(2) 0.020(2) 0.0020(19) 0.000(2) -0.0003(17)
C54 0.020(2) 0.020(2) 0.023(2) 0.0016(18) -0.0043(19) 0.0000(18)
C64 0.025(2) 0.032(3) 0.018(2) 0.004(2) 0.005(2) 0.0022(19)
O24 0.0297(19) 0.0253(18) 0.0217(16) 0.0004(15) 0.0053(15) 0.0041(14)
O34 0.050(2) 0.0264(19) 0.0201(17) 0.0125(18) 0.0072(18) 0.0022(15)
O44 0.0272(18) 0.0167(16) 0.0263(17) 0.0040(14) -0.0051(15) -0.0004(13)
O54 0.0263(18) 0.0220(17) 0.0199(16) -0.0013(14) -0.0026(14) 0.0003(13)
O64 0.029(2) 0.044(2) 0.0219(17) 0.0142(17) -0.0034(16) -0.0014(17)
C15 0.025(2) 0.019(2) 0.023(2) 0.0060(19) -0.001(2) 0.0041(19)
C25 0.026(2) 0.020(2) 0.022(2) 0.0023(19) 0.003(2) -0.0002(19)
C35 0.027(3) 0.020(2) 0.024(2) 0.003(2) -0.001(2) -0.0009(19)
C45 0.022(2) 0.023(2) 0.021(2) 0.0038(19) 0.002(2) 0.0002(18)
C55 0.021(2) 0.024(2) 0.027(2) 0.0007(19) 0.000(2) 0.000(2)
C65 0.035(3) 0.031(3) 0.021(2) 0.002(2) 0.003(2) -0.003(2)
O25 0.036(2) 0.031(2) 0.0240(18) -0.0025(17) 0.0057(17) 0.0026(15)
O35 0.034(2) 0.0212(18) 0.0242(17) 0.0006(15) 0.0031(16) 0.0003(14)
O45 0.0209(17) 0.0190(17) 0.0273(17) 0.0029(13) -0.0019(14) 0.0035(14)
O55 0.0254(18) 0.0265(18) 0.0227(16) 0.0011(15) -0.0001(15) 0.0034(14)
O65 0.044(2) 0.033(2) 0.0291(19) 0.0056(18) 0.0045(18) 0.0042(16)
C16 0.025(3) 0.020(2) 0.025(2) 0.0047(19) 0.003(2) 0.0061(19)
C26 0.024(2) 0.022(2) 0.023(2) 0.0023(19) 0.006(2) 0.0026(19)
C36 0.021(2) 0.016(2) 0.025(2) -0.0027(18) 0.005(2) 0.0009(18)
C46 0.022(2) 0.016(2) 0.025(2) 0.0013(18) 0.004(2) 0.0036(18)
C56 0.028(3) 0.020(2) 0.022(2) 0.004(2) 0.003(2) 0.0053(19)
C66 0.028(3) 0.025(2) 0.024(2) -0.002(2) 0.004(2) 0.000(2)
O26 0.0271(19) 0.0281(19) 0.0273(18) 0.0026(16) 0.0055(16) -0.0038(15)
O36 0.032(2) 0.0289(19) 0.0226(17) -0.0009(16) 0.0031(16) -0.0012(15)
O46 0.0173(15) 0.0162(16) 0.0287(17) -0.0003(12) 0.0040(14) 0.0041(14)
O56 0.0257(18) 0.0258(18) 0.0221(16) 0.0053(15) 0.0026(15) 0.0052(14)
O66 0.0283(19) 0.032(2) 0.0249(18) 0.0044(16) 0.0032(16) -0.0031(15)
C17 0.025(2) 0.020(2) 0.026(2) -0.0031(19) 0.005(2) 0.0022(19)
C27 0.026(3) 0.023(2) 0.028(2) -0.001(2) 0.009(2) -0.001(2)
C37 0.033(3) 0.019(2) 0.022(2) -0.001(2) 0.005(2) -0.0013(18)
C47 0.023(2) 0.016(2) 0.022(2) -0.0008(18) 0.004(2) -0.0009(18)
C57 0.026(2) 0.019(2) 0.019(2) -0.0015(19) -0.001(2) 0.0018(18)
C67 0.030(3) 0.037(3) 0.022(2) 0.007(2) 0.006(2) 0.000(2)
O27 0.036(2) 0.0227(19) 0.0310(19) 0.0000(16) 0.0119(17) -0.0029(15)
O37 0.041(2) 0.026(2) 0.0249(17) 0.0015(17) -0.0020(17) -0.0002(15)
O47 0.0212(16) 0.0158(15) 0.0260(16) 0.0009(13) 0.0007(15) 0.0001(13)
O57 0.0270(18) 0.0235(17) 0.0235(16) 0.0006(14) 0.0052(15) 0.0068(14)
O67 0.036(2) 0.033(2) 0.040(2) 0.0073(17) 0.0154(18) 0.0122(18)
C1' 0.023(3) 0.062(4) 0.024(2) -0.012(3) 0.003(2) -0.014(3)
C2' 0.046(4) 0.063(5) 0.030(3) -0.026(3) 0.003(3) -0.011(3)
C3' 0.049(4) 0.102(7) 0.034(3) -0.038(4) -0.005(3) 0.000(4)
O1'A 0.045(4) 0.047(4) 0.035(3) -0.010(3) -0.005(3) -0.011(3)
C4' 0.019(3) 0.139(8) 0.020(3) -0.016(4) -0.004(2) -0.013(4)
O2' 0.035(2) 0.119(5) 0.023(2) 0.004(3) -0.0026(19) -0.007(2)
C5' 0.019(3) 0.133(8) 0.030(3) 0.018(4) -0.005(3) -0.034(4)
O1'B 0.045(4) 0.047(4) 0.035(3) -0.010(3) -0.005(3) -0.011(3)
C6' 0.021(3) 0.078(5) 0.037(3) 0.005(3) -0.002(3) -0.030(3)
C7' 0.022(3) 0.044(3) 0.030(3) -0.007(2) 0.001(2) -0.009(2)
C8' 0.025(3) 0.032(3) 0.025(2) -0.003(2) -0.002(2) 0.000(2)
C9' 0.024(2) 0.027(3) 0.028(2) 0.001(2) 0.001(2) -0.006(2)
O3' 0.038(2) 0.026(2) 0.033(2) -0.0067(17) -0.0038(18) -0.0010(16)
C1 0.024(2) 0.022(2) 0.020(2) -0.0057(19) 0.000(2) 0.0028(19)
O1 0.0229(18) 0.0232(18) 0.0245(16) -0.0068(14) 0.0000(15) 0.0037(14)
C2 0.023(2) 0.028(3) 0.023(2) -0.007(2) -0.006(2) 0.0011(19)
C3 0.019(2) 0.027(3) 0.028(2) -0.001(2) -0.003(2) 0.006(2)
O2 0.0238(18) 0.0277(19) 0.034(2) -0.0006(15) -0.0012(16) 0.0072(16)
C4 0.022(2) 0.019(2) 0.029(2) 0.0033(19) 0.003(2) 0.0024(19)
O3 0.0272(19) 0.0223(18) 0.0328(19) 0.0051(15) 0.0096(16) 0.0000(15)
C5 0.023(2) 0.019(2) 0.022(2) -0.0005(19) -0.001(2) 0.0003(18)
O4 0.0267(18) 0.0227(17) 0.0212(15) 0.0012(14) -0.0024(15) -0.0015(14)
C6 0.021(2) 0.020(2) 0.022(2) 0.0047(19) -0.0019(19) -0.0006(18)
C7 0.034(3) 0.024(3) 0.025(2) -0.002(2) -0.002(2) -0.001(2)
O5 0.050(3) 0.040(2) 0.0216(18) -0.011(2) 0.0026(18) -0.0076(16)
O6 0.067(3) 0.0209(19) 0.031(2) 0.0037(19) 0.012(2) -0.0015(16)
O1W 0.069(11) 0.069(12) 0.035(8) -0.030(9) 0.007(8) 0.002(8)
O2W 0.065(5) 0.084(6) 0.058(5) 0.015(5) 0.022(4) 0.011(4)
O8W 0.043(3) 0.057(3) 0.043(2) 0.011(2) 0.000(2) -0.016(2)
O9W 0.048(3) 0.050(3) 0.090(4) 0.018(2) -0.044(3) -0.032(3)
O10A 0.042(4) 0.035(3) 0.086(5) 0.013(3) -0.006(4) -0.012(4)
O10B 0.065(18) 0.029(12) 0.049(14) 0.014(11) 0.003(14) 0.008(12)
O11W 0.054(6) 0.039(5) 0.048(5) 0.011(4) -0.011(5) 0.009(4)
O12W 0.045(4) 0.071(6) 0.153(9) 0.019(4) 0.026(5) 0.014(6)
O13W 0.071(4) 0.054(3) 0.060(3) -0.023(3) -0.028(3) 0.033(3)

loop_
_atom_type_symbol
_atom_type_description
_atom_type_scat_dispersion_real
_atom_type_scat_dispersion_imag
_atom_type_scat_source
C C 0.0033 0.0016 'International Tables Vol C Tables 4.2.6.8 and 6.1.1.4'
H H 0.0000 0.0000 'International Tables Vol C Tables 4.2.6.8 and 6.1.1.4'
O O 0.0106 0.0060 'International Tables Vol C Tables 4.2.6.8 and 6.1.1.4'

loop_
_geom_angle_atom_site_label_1
_geom_angle_atom_site_label_2
_geom_angle_atom_site_label_3
_geom_angle
O47 C11 O51 110.5(4)
O47 C11 C21 107.5(4)
O51 C11 C21 110.6(4)
O47 C11 H11 109.4
O51 C11 H11 109.4
C21 C11 H11 109.4
O21 C21 C31 111.7(4)
O21 C21 C11 112.2(4)
C31 C21 C11 109.1(4)
O21 C21 H21 107.9
C31 C21 H21 107.9
C11 C21 H21 107.9
O31 C31 C41 109.4(4)
O31 C31 C21 110.0(4)
C41 C31 C21 108.6(4)
O31 C31 H31 109.6
C41 C31 H31 109.6
C21 C31 H31 109.6
O41 C41 C31 108.2(4)
O41 C41 C51 109.6(4)
C31 C41 C51 111.3(4)
O41 C41 H41 109.2
C31 C41 H41 109.2
C51 C41 H41 109.2
O51 C51 C41 110.5(4)
O51 C51 C61 106.0(4)
C41 C51 C61 113.1(4)
O51 C51 H51 109.0
C41 C51 H51 109.0
C61 C51 H51 109.0
O61 C61 C51 112.5(4)
O61 C61 H611 109.1
C51 C61 H611 109.1
O61 C61 H621 109.1
C51 C61 H621 109.1
H611 C61 H621 107.8
C21 O21 H21O 109.5
C31 O31 H31O 109.5
C12 O41 C41 118.6(4)
C11 O51 C51 114.3(3)
C61 O61 H61O 109.5
O52 C12 O41 112.1(4)
O52 C12 C22 110.8(4)
O41 C12 C22 108.1(4)
O52 C12 H12 108.6
O41 C12 H12 108.6
C22 C12 H12 108.6
O22 C22 C32 112.0(4)
O22 C22 C12 110.0(4)
C32 C22 C12 109.1(4)
O22 C22 H22 108.5
C32 C22 H22 108.5
C12 C22 H22 108.5
O32 C32 C22 108.1(4)
O32 C32 C42 111.6(4)
C22 C32 C42 108.5(4)
O32 C32 H32 109.6
C22 C32 H32 109.6
C42 C32 H32 109.6
O42 C42 C32 108.4(4)
O42 C42 C52 107.9(4)
C32 C42 C52 111.6(4)
O42 C42 H42 109.6
C32 C42 H42 109.6
C52 C42 H42 109.6
O52 C52 C62 105.9(4)
O52 C52 C42 109.8(4)
C62 C52 C42 113.2(4)
O52 C52 H52 109.3
C62 C52 H52 109.3
C42 C52 H52 109.3
O62 C62 C52 111.7(4)
O62 C62 H612 109.3
C52 C62 H612 109.3
O62 C62 H622 109.3
C52 C62 H622 109.3
H612 C62 H622 107.9
C22 O22 H22O 109.5
C32 O32 H32O 109.5
C13 O42 C42 117.5(4)
C12 O52 C52 113.2(3)
C62 O62 H62O 109.5
O53 C13 O42 110.2(4)
O53 C13 C23 110.5(4)
O42 C13 C23 108.1(4)
O53 C13 H13 109.3
O42 C13 H13 109.3
C23 C13 H13 109.3
O23 C23 C33 109.4(4)
O23 C23 C13 109.6(4)
C33 C23 C13 108.4(4)
O23 C23 H23 109.8
C33 C23 H23 109.8
C13 C23 H23 109.8
O33 C33 C23 111.7(4)
O33 C33 C43 107.8(4)
C23 C33 C43 107.9(4)
O33 C33 H33 109.8
C23 C33 H33 109.8
C43 C33 H33 109.8
O43 C43 C33 108.6(4)
O43 C43 C53 109.3(4)
C33 C43 C53 111.3(4)
O43 C43 H43 109.2
C33 C43 H43 109.2
C53 C43 H43 109.2
O53 C53 C63 105.7(4)
O53 C53 C43 110.2(4)
C63 C53 C43 112.8(4)
O53 C53 H53 109.3
C63 C53 H53 109.3
C43 C53 H53 109.3
O63 C63 C53 111.0(4)
O63 C63 H613 109.4
C53 C63 H613 109.4
O63 C63 H623 109.4
C53 C63 H623 109.4
H613 C63 H623 108.0
C23 O23 H23O 109.5
C33 O33 H33O 109.5
C14 O43 C43 117.3(4)
C13 O53 C53 114.8(4)
C63 O63 H63O 109.5
O43 C14 O54 111.7(4)
O43 C14 C24 109.4(4)
O54 C14 C24 110.7(4)
O43 C14 H14 108.3
O54 C14 H14 108.3
C24 C14 H14 108.3
O24 C24 C14 110.5(4)
O24 C24 C34 112.2(4)
C14 C24 C34 110.4(4)
O24 C24 H24 107.9
C14 C24 H24 107.9
C34 C24 H24 107.9
O34 C34 C44 109.5(4)
O34 C34 C24 110.8(4)
C44 C34 C24 108.8(4)
O34 C34 H34 109.2
C44 C34 H34 109.2
C24 C34 H34 109.2
O44 C44 C34 107.5(4)
O44 C44 C54 108.5(4)
C34 C44 C54 111.5(4)
O44 C44 H44 109.8
C34 C44 H44 109.8
C54 C44 H44 109.8
O54 C54 C64 106.2(4)
O54 C54 C44 110.4(4)
C64 C54 C44 114.4(4)
O54 C54 H54 108.6
C64 C54 H54 108.6
C44 C54 H54 108.6
O64 C64 C54 113.9(4)
O64 C64 H614 108.8
C54 C64 H614 108.8
O64 C64 H624 108.8
C54 C64 H624 108.8
H614 C64 H624 107.7
C24 O24 H24O 109.5
C34 O34 H34O 109.5
C15 O44 C44 118.9(4)
C14 O54 C54 114.0(3)
C64 O64 H64O 109.5
O55 C15 O44 110.8(4)
O55 C15 C25 110.2(4)
O44 C15 C25 106.4(4)
O55 C15 H15 109.8
O44 C15 H15 109.8
C25 C15 H15 109.8
O25 C25 C35 111.2(4)
O25 C25 C15 109.5(4)
C35 C25 C15 109.0(4)
O25 C25 H25 109.0
C35 C25 H25 109.0
C15 C25 H25 109.0
O35 C35 C25 110.2(4)
O35 C35 C45 110.6(4)
C25 C35 C45 108.9(4)
O35 C35 H35 109.0
C25 C35 H35 109.0
C45 C35 H35 109.0
O45 C45 C35 104.8(4)
O45 C45 C55 110.3(4)
C35 C45 C55 112.0(4)
O45 C45 H45 109.9
C35 C45 H45 109.9
C55 C45 H45 109.9
O55 C55 C45 110.3(4)
O55 C55 C65 106.9(4)
C45 C55 C65 113.7(4)
O55 C55 H55 108.6
C45 C55 H55 108.6
C65 C55 H55 108.6
O65 C65 C55 112.7(4)
O65 C65 H615 109.1
C55 C65 H615 109.1
O65 C65 H625 109.1
C55 C65 H625 109.1
H615 C65 H625 107.8
C25 O25 H25O 109.5
C35 O35 H35O 109.5
C16 O45 C45 118.0(4)
C15 O55 C55 113.0(4)
C65 O65 H65O 109.5
O56 C16 O45 110.8(4)
O56 C16 C26 111.3(4)
O45 C16 C26 109.1(4)
O56 C16 H16 108.6
O45 C16 H16 108.6
C26 C16 H16 108.6
O26 C26 C36 111.2(4)
O26 C26 C16 108.5(4)
C36 C26 C16 111.7(4)
O26 C26 H26 108.4
C36 C26 H26 108.4
C16 C26 H26 108.4
O36 C36 C26 109.5(4)
O36 C36 C46 111.7(4)
C26 C36 C46 108.6(4)
O36 C36 H36 109.0
C26 C36 H36 109.0
C46 C36 H36 109.0
O46 C46 C36 107.5(4)
O46 C46 C56 111.0(4)
C36 C46 C56 108.3(4)
O46 C46 H46 110.0
C36 C46 H46 110.0
C56 C46 H46 110.0
O56 C56 C66 105.6(4)
O56 C56 C46 107.5(4)
C66 C56 C46 116.3(4)
O56 C56 H56 109.1
C66 C56 H56 109.1
C46 C56 H56 109.1
O66 C66 C56 110.7(4)
O66 C66 H616 109.5
C56 C66 H616 109.5
O66 C66 H626 109.5
C56 C66 H626 109.5
H616 C66 H626 108.1
C26 O26 H26O 109.5
C36 O36 H36O 109.5
C17 O46 C46 117.4(4)
C16 O56 C56 113.5(3)
C66 O66 H66O 109.5
O46 C17 O57 111.6(4)
O46 C17 C27 108.4(4)
O57 C17 C27 109.8(4)
O46 C17 H17 109.0
O57 C17 H17 109.0
C27 C17 H17 109.0
O27 C27 C17 111.1(4)
O27 C27 C37 110.7(4)
C17 C27 C37 109.7(4)
O27 C27 H27 108.4
C17 C27 H27 108.4
C37 C27 H27 108.4
O37 C37 C27 111.5(4)
O37 C37 C47 108.0(4)
C27 C37 C47 109.2(4)
O37 C37 H37 109.4
C27 C37 H37 109.4
C47 C37 H37 109.4
O47 C47 C57 108.9(4)
O47 C47 C37 106.3(4)
C57 C47 C37 112.8(4)
O47 C47 H47 109.6
C57 C47 H47 109.6
C37 C47 H47 109.6
O57 C57 C47 110.8(4)
O57 C57 C67 105.5(4)
C47 C57 C67 113.6(4)
O57 C57 H57 109.0
C47 C57 H57 109.0
C67 C57 H57 109.0
O67 C67 C57 112.4(4)
O67 C67 H617 109.1
C57 C67 H617 109.1
O67 C67 H627 109.1
C57 C67 H627 109.1
H617 C67 H627 107.9
C27 O27 H27O 109.5
C37 O37 H37O 109.5
C11 O47 C47 118.8(4)
C17 O57 C57 114.1(4)
C67 O67 H67O 109.5
C2' C1' C6' 117.6(6)
C2' C1' C7' 122.4(5)
C6' C1' C7' 119.8(6)
C3' C2' C1' 116.9(6)
C3' C2' H2' 121.5
C1' C2' H2' 121.5
C4' C3' O1'A 115.8(7)
C4' C3' C2' 128.4(8)
O1'A C3' C2' 115.8(8)
C4' C3' H3B 115.8
C2' C3' H3B 115.8
C3' O1'A H1A 109.5
C3' C4' O2' 121.0(9)
C3' C4' C5' 115.4(6)
O2' C4' C5' 123.6(7)
C4' O2' H2'O 109.5
O1'B C5' C6' 134.3(9)
O1'B C5' C4' 103.3(7)
C6' C5' C4' 121.2(6)
C6' C5' H5A 119.4
C4' C5' H5A 119.4
C5' O1'B H1B 109.5
C5' C6' C1' 120.4(8)
C5' C6' H6' 119.8
C1' C6' H6' 119.8
C8' C7' C1' 126.1(6)
C8' C7' H7' 116.9
C1' C7' H7' 116.9
C7' C8' C9' 121.3(5)
C7' C8' H8' 119.4
C9' C8' H8' 119.4
O3' C9' O4 123.7(5)
O3' C9' C8' 127.1(5)
O4 C9' C8' 109.3(4)
O1 C1 C6 111.3(4)
O1 C1 C7 108.6(4)
C6 C1 C7 111.4(4)
O1 C1 C2 106.3(4)
C6 C1 C2 110.6(4)
C7 C1 C2 108.4(4)
C1 O1 H1O 109.5
C3 C2 C1 110.5(4)
C3 C2 H21E 109.5
C1 C2 H21E 109.5
C3 C2 H22E 109.5
C1 C2 H22E 109.5
H21E C2 H22E 108.1
O2 C3 C4 111.3(4)
O2 C3 C2 112.7(4)
C4 C3 C2 111.9(4)
O2 C3 H3 106.8
C4 C3 H3 106.8
C2 C3 H3 106.8
C3 O2 H2O 109.5
O3 C4 C5 112.7(4)
O3 C4 C3 111.9(4)
C5 C4 C3 110.9(4)
O3 C4 H4 107.0
C5 C4 H4 107.0
C3 C4 H4 107.0
C4 O3 H3O 109.5
O4 C5 C4 109.2(4)
O4 C5 C6 105.4(4)
C4 C5 C6 111.4(4)
O4 C5 H5 110.2
C4 C5 H5 110.2
C6 C5 H5 110.2
C9' O4 C5 117.9(4)
C5 C6 C1 112.4(4)
C5 C6 H61 109.1
C1 C6 H61 109.1
C5 C6 H62 109.1
C1 C6 H62 109.1
H61 C6 H62 107.9
O5 C7 O6 123.1(5)
O5 C7 C1 121.1(5)
O6 C7 C1 115.8(4)
C7 O6 H6O 109.5
H1W8 O8W H2W8 105.1
H1W9 O9W H2W9 104.7
H111 O11W H211 105.4
H112 O12W H212 105.9
H113 O13W H213 104.7

loop_
_geom_bond_atom_site_label_1
_geom_bond_atom_site_label_2
_geom_bond_distance
C11 O47 1.415(6)
C11 O51 1.424(6)
C11 C21 1.531(7)
C11 H11 1.0000
C21 O21 1.415(6)
C21 C31 1.522(7)
C21 H21 1.0000
C31 O31 1.439(5)
C31 C41 1.507(6)
C31 H31 1.0000
C41 O41 1.414(6)
C41 C51 1.519(6)
C41 H41 1.0000
C51 O51 1.442(6)
C51 C61 1.533(6)
C51 H51 1.0000
C61 O61 1.413(7)
C61 H611 0.9900
C61 H621 0.9900
O21 H21O 0.8400
O31 H31O 0.8400
O41 C12 1.412(5)
O61 H61O 0.8400
C12 O52 1.402(5)
C12 C22 1.529(6)
C12 H12 1.0000
C22 O22 1.430(5)
C22 C32 1.492(7)
C22 H22 1.0000
C32 O32 1.431(6)
C32 C42 1.513(6)
C32 H32 1.0000
C42 O42 1.431(6)
C42 C52 1.523(7)
C42 H42 1.0000
C52 O52 1.435(6)
C52 C62 1.522(7)
C52 H52 1.0000
C62 O62 1.419(7)
C62 H612 0.9900
C62 H622 0.9900
O22 H22O 0.8400
O32 H32O 0.8400
O42 C13 1.415(6)
O62 H62O 0.8400
C13 O53 1.412(6)
C13 C23 1.527(7)
C13 H13 1.0000
C23 O23 1.424(6)
C23 C33 1.510(7)
C23 H23 1.0000
C33 O33 1.418(6)
C33 C43 1.517(6)
C33 H33 1.0000
C43 O43 1.429(6)
C43 C53 1.530(7)
C43 H43 1.0000
C53 O53 1.431(6)
C53 C63 1.503(6)
C53 H53 1.0000
C63 O63 1.419(6)
C63 H613 0.9900
C63 H623 0.9900
O23 H23O 0.8400
O33 H33O 0.8400
O43 C14 1.399(6)
O63 H63O 0.8400
C14 O54 1.412(5)
C14 C24 1.519(7)
C14 H14 1.0000
C24 O24 1.430(6)
C24 C34 1.519(7)
C24 H24 1.0000
C34 O34 1.430(6)
C34 C44 1.509(6)
C34 H34 1.0000
C44 O44 1.432(6)
C44 C54 1.516(7)
C44 H44 1.0000
C54 O54 1.444(6)
C54 C64 1.512(6)
C54 H54 1.0000
C64 O64 1.404(6)
C64 H614 0.9900
C64 H624 0.9900
O24 H24O 0.8400
O34 H34O 0.8400
O44 C15 1.423(6)
O64 H64O 0.8400
C15 O55 1.412(6)
C15 C25 1.523(7)
C15 H15 1.0000
C25 O25 1.430(6)
C25 C35 1.496(7)
C25 H25 1.0000
C35 O35 1.423(6)
C35 C45 1.524(7)
C35 H35 1.0000
C45 O45 1.434(6)
C45 C55 1.524(7)
C45 H45 1.0000
C55 O55 1.434(6)
C55 C65 1.535(7)
C55 H55 1.0000
C65 O65 1.425(7)
C65 H615 0.9900
C65 H625 0.9900
O25 H25O 0.8400
O35 H35O 0.8400
O45 C16 1.416(6)
O65 H65O 0.8400
C16 O56 1.406(6)
C16 C26 1.529(7)
C16 H16 1.0000
C26 O26 1.417(6)
C26 C36 1.519(7)
C26 H26 1.0000
C36 O36 1.412(6)
C36 C46 1.521(7)
C36 H36 1.0000
C46 O46 1.427(6)
C46 C56 1.529(7)
C46 H46 1.0000
C56 O56 1.441(6)
C56 C66 1.514(7)
C56 H56 1.0000
C66 O66 1.419(6)
C66 H616 0.9900
C66 H626 0.9900
O26 H26O 0.8400
O36 H36O 0.8400
O46 C17 1.408(6)
O66 H66O 0.8400
C17 O57 1.412(6)
C17 C27 1.512(7)
C17 H17 1.0000
C27 O27 1.437(6)
C27 C37 1.519(7)
C27 H27 1.0000
C37 O37 1.425(6)
C37 C47 1.525(6)
C37 H37 1.0000
C47 O47 1.434(5)
C47 C57 1.512(7)
C47 H47 1.0000
C57 O57 1.453(6)
C57 C67 1.515(7)
C57 H57 1.0000
C67 O67 1.422(7)
C67 H617 0.9900
C67 H627 0.9900
O27 H27O 0.8400
O37 H37O 0.8400
O67 H67O 0.8400
C1' C2' 1.386(10)
C1' C6' 1.405(8)
C1' C7' 1.448(8)
C2' C3' 1.349(9)
C2' H2' 0.9500
C3' C4' 1.299(11)
C3' O1'A 1.3475(14)
C3' H3B 0.9500
O1'A H1A 0.8400
C4' O2' 1.382(8)
C4' C5' 1.386(13)
O2' H2'O 0.8400
C5' O1'B 1.3489(14)
C5' C6' 1.362(10)
C5' H5A 0.9500
O1'B H1B 0.8400
C6' H6' 0.9500
C7' C8' 1.348(7)
C7' H7' 0.9500
C8' C9' 1.468(7)
C8' H8' 0.9500
C9' O3' 1.210(6)
C9' O4 1.360(6)
C1 O1 1.436(6)
C1 C6 1.521(6)
C1 C7 1.530(7)
C1 C2 1.535(7)
O1 H1O 0.8400
C2 C3 1.524(7)
C2 H21E 0.9900
C2 H22E 0.9900
C3 O2 1.425(6)
C3 C4 1.522(7)
C3 H3 1.0000
O2 H2O 0.8400
C4 O3 1.427(6)
C4 C5 1.506(7)
C4 H4 1.0000
O3 H3O 0.8400
C5 O4 1.448(6)
C5 C6 1.518(7)
C5 H5 1.0000
C6 H61 0.9900
C6 H62 0.9900
C7 O5 1.252(6)
C7 O6 1.273(6)
O6 H6O 0.8400
O8W H1W8 0.9605
O8W H2W8 0.9547
O9W H1W9 0.9608
O9W H2W9 0.9585
O11W H111 0.9480
O11W H211 0.9635
O12W H112 0.9605
O12W H212 0.9494
O13W H113 0.9601
O13W H213 0.9610
